data_7226535
loop_
_publ_author_name
'Das, Asish R.'
'Kausar, Nazia'
'Mukherjee, Prasun'

_publ_section_title
;
 A practical carbocatalysis by Graphene Oxide nanosheets in aqueous medium
 towards the synthesis of diversified dibenzo[1,4]diazepine scaffold
;
_journal_name_full 'RSC Adv.'
_journal_paper_doi 10.1039/C6RA17520A
_journal_year 2016
_chemical_formula_moiety 'C21 H21 N3 O3'
_chemical_formula_sum 'C21 H21 N3 O3'
_chemical_formula_weight 363.41
_chemical_name_systematic
; 
 ? 
;
_space_group_IT_number 14
_symmetry_cell_setting monoclinic
_symmetry_space_group_name_Hall '-P 2ybc'
_symmetry_space_group_name_H-M 'P 1 21/c 1'
_atom_sites_solution_hydrogens geom
_atom_sites_solution_primary direct
_atom_sites_solution_secondary difmap
_audit_creation_method SHELXL-97
_audit_update_record
;
2016-05-17 deposited with the CCDC.
2016-09-12 downloaded from the CCDC.
;
_cell_angle_alpha 90.00
_cell_angle_beta 96.674(5)
_cell_angle_gamma 90.00
_cell_formula_units_Z 4
_cell_length_a 11.6617(17)
_cell_length_b 11.7716(17)
_cell_length_c 13.3406(19)
_cell_measurement_reflns_used 4975
_cell_measurement_temperature 296(2)
_cell_measurement_theta_max 25.33
_cell_measurement_theta_min 2.31
_cell_volume 1818.9(5)
_computing_cell_refinement 'Bruker SAINT'
_computing_data_collection 'Bruker APEX2'
_computing_data_reduction 'Bruker SAINT'
_computing_molecular_graphics 'Bruker SHELXTL'
_computing_publication_material 'Bruker SHELXTL'
_computing_structure_refinement 'SHELXL-97 (Sheldrick, 2008)'
_computing_structure_solution 'SHELXS-97 (Sheldrick, 2008)'
_diffrn_ambient_temperature 296(2)
_diffrn_measured_fraction_theta_full 0.986
_diffrn_measured_fraction_theta_max 0.986
_diffrn_measurement_device_type 'Bruker APEX-II CCD'
_diffrn_measurement_method '\f and \w scans'
_diffrn_radiation_monochromator graphite
_diffrn_radiation_source 'fine-focus sealed tube'
_diffrn_radiation_type MoK\a
_diffrn_radiation_wavelength 0.71073
_diffrn_reflns_av_R_equivalents 0.0714
_diffrn_reflns_av_sigmaI/netI 0.0429
_diffrn_reflns_limit_h_max 14
_diffrn_reflns_limit_h_min -14
_diffrn_reflns_limit_k_max 13
_diffrn_reflns_limit_k_min -14
_diffrn_reflns_limit_l_max 16
_diffrn_reflns_limit_l_min -16
_diffrn_reflns_number 21637
_diffrn_reflns_theta_full 26.44
_diffrn_reflns_theta_max 26.44
_diffrn_reflns_theta_min 1.76
_exptl_absorpt_coefficient_mu 0.088
_exptl_crystal_colour yellow
_exptl_crystal_density_diffrn 1.327
_exptl_crystal_density_method 'not measured'
_exptl_crystal_description niddle
_exptl_crystal_F_000 688
_refine_diff_density_max 0.459
_refine_diff_density_min -0.424
_refine_diff_density_rms 0.039
_refine_ls_extinction_method none
_refine_ls_goodness_of_fit_ref 0.692
_refine_ls_hydrogen_treatment mixed
_refine_ls_matrix_type full
_refine_ls_number_parameters 250
_refine_ls_number_reflns 3702
_refine_ls_number_restraints 0
_refine_ls_restrained_S_all 0.692
_refine_ls_R_factor_all 0.0717
_refine_ls_R_factor_gt 0.0483
_refine_ls_shift/su_max 0.000
_refine_ls_shift/su_mean 0.000
_refine_ls_structure_factor_coef Fsqd
_refine_ls_weighting_details 'calc w=1/[\s^2^(Fo^2^)+(0.1870P)^2^+0.6423P] where P=(Fo^2^+2Fc^2^)/3'
_refine_ls_weighting_scheme calc
_refine_ls_wR_factor_gt 0.1612
_refine_ls_wR_factor_ref 0.1945
_reflns_number_gt 2519
_reflns_number_total 3702
_reflns_threshold_expression >2sigma(I)
_cod_data_source_file c6ra17520a2.cif
_cod_data_source_block nk_ard_sc1_0m
_cod_depositor_comments
;
The following automatic conversions were performed:

'_symmetry_cell_setting' value 'Monoclinic' changed to 'monoclinic'
according to
/usr/data/users/saulius/crontab/automatic-downloads/rss-feeds/RSC/lib/dictionaries/cif_core.dic
dictionary named 'cif_core.dic' version 2.4.2 from 2011-04-26.

Automatic conversion script
Id: cif_fix_values 4268 2015-11-12 08:31:59Z antanas 
;
_cod_original_sg_symbol_H-M 'P 21/c'
_cod_database_code 7226535

loop_
_symmetry_equiv_pos_as_xyz
'x, y, z'
'-x, y+1/2, -z+1/2'
'-x, -y, -z'
'x, -y-1/2, z-1/2'

loop_
_atom_site_label
_atom_site_type_symbol
_atom_site_fract_x
_atom_site_fract_y
_atom_site_fract_z
_atom_site_U_iso_or_equiv
_atom_site_adp_type
_atom_site_occupancy
_atom_site_symmetry_multiplicity
_atom_site_calc_flag
_atom_site_refinement_flags
N1 N 0.29769(14) 0.32298(15) 0.00348(12) 0.0453(4) Uani 1 1 d .
H21 H 0.3260 0.3881 -0.0095 0.054 Uiso 1 1 calc R
N2 N 0.12319(14) 0.20069(15) -0.12062(12) 0.0445(4) Uani 1 1 d .
H1 H 0.0875 0.1808 -0.1780 0.053 Uiso 1 1 calc R
O3 O 0.03585(13) 0.39020(14) 0.17707(10) 0.0568(4) Uani 1 1 d .
O1 O 0.34348(19) -0.1524(2) 0.32573(17) 0.0886(6) Uani 1 1 d .
C10 C 0.05819(16) 0.26273(17) -0.06319(13) 0.0387(4) Uani 1 1 d .
O2 O 0.48057(18) -0.0430(2) 0.39059(15) 0.0937(7) Uani 1 1 d .
C19 C 0.3786(2) 0.0271(2) -0.14888(17) 0.0645(7) Uani 1 1 d .
H14 H 0.3961 -0.0388 -0.1825 0.077 Uiso 1 1 calc R
C20 C 0.4652(2) 0.0888(3) -0.09377(17) 0.0669(7) Uani 1 1 d .
H15 H 0.5417 0.0656 -0.0919 0.080 Uiso 1 1 calc R
C21 C 0.43848(18) 0.1840(2) -0.04197(16) 0.0556(6) Uani 1 1 d .
H16 H 0.4971 0.2231 -0.0031 0.067 Uiso 1 1 calc R
C16 C 0.32533(16) 0.22346(19) -0.04627(14) 0.0432(5) Uani 1 1 d .
C22 C 0.21625(15) 0.30833(17) 0.07997(13) 0.0393(5) Uani 1 1 d .
C4 C 0.25450(15) 0.21098(17) 0.15063(13) 0.0374(4) Uani 1 1 d .
C3 C 0.18808(18) 0.11658(19) 0.16362(15) 0.0500(5) Uani 1 1 d .
H17 H 0.1133 0.1127 0.1309 0.060 Uiso 1 1 calc R
C2 C 0.23104(19) 0.0269(2) 0.22493(16) 0.0565(6) Uani 1 1 d .
H18 H 0.1862 -0.0371 0.2329 0.068 Uiso 1 1 calc R
C1 C 0.34127(18) 0.03520(19) 0.27322(14) 0.0476(5) Uani 1 1 d .
N3 N 0.39114(19) -0.0598(2) 0.33449(15) 0.0635(6) Uani 1 1 d .
C17 C 0.23852(16) 0.16253(18) -0.10418(14) 0.0417(5) Uani 1 1 d .
C11 C -0.06236(17) 0.2841(2) -0.11413(15) 0.0487(5) Uani 1 1 d .
H11 H -0.0830 0.2233 -0.1619 0.058 Uiso 1 1 calc R
H12 H -0.0623 0.3544 -0.1520 0.058 Uiso 1 1 calc R
C13 C -0.15429(16) 0.29196(19) -0.04205(15) 0.0478(5) Uani 1 1 d .
C15 C -0.1738(2) 0.1771(2) 0.0057(2) 0.0678(7) Uani 1 1 d .
H10 H -0.1956 0.1224 -0.0464 0.102 Uiso 1 1 calc R
H8 H -0.2342 0.1837 0.0485 0.102 Uiso 1 1 calc R
H9 H -0.1039 0.1530 0.0450 0.102 Uiso 1 1 calc R
C14 C -0.26770(19) 0.3336(3) -0.0995(2) 0.0701(7) Uani 1 1 d .
H6 H -0.2549 0.4046 -0.1318 0.105 Uiso 1 1 calc R
H5 H -0.3240 0.3438 -0.0531 0.105 Uiso 1 1 calc R
H7 H -0.2954 0.2785 -0.1496 0.105 Uiso 1 1 calc R
C12 C -0.11209(17) 0.37765(19) 0.03943(16) 0.0505(5) Uani 1 1 d .
H4 H -0.1166 0.4531 0.0099 0.061 Uiso 1 1 calc R
H3 H -0.1637 0.3758 0.0914 0.061 Uiso 1 1 calc R
C8 C 0.00992(17) 0.35814(17) 0.08844(14) 0.0424(5) Uani 1 1 d .
C9 C 0.09288(15) 0.30598(16) 0.03175(13) 0.0376(4) Uani 1 1 d .
C6 C 0.40834(17) 0.1295(2) 0.26495(15) 0.0500(5) Uani 1 1 d .
H19 H 0.4818 0.1346 0.3002 0.060 Uiso 1 1 calc R
C5 C 0.36477(17) 0.21603(19) 0.20362(15) 0.0473(5) Uani 1 1 d .
H20 H 0.4100 0.2801 0.1970 0.057 Uiso 1 1 calc R
C18 C 0.2658(2) 0.0646(2) -0.15338(15) 0.0530(6) Uani 1 1 d .
H13 H 0.2073 0.0232 -0.1901 0.064 Uiso 1 1 calc R
H2 H 0.2257(17) 0.3770(18) 0.1224(15) 0.040(5) Uiso 1 1 d .

loop_
_atom_site_aniso_label
_atom_site_aniso_U_11
_atom_site_aniso_U_22
_atom_site_aniso_U_33
_atom_site_aniso_U_23
_atom_site_aniso_U_13
_atom_site_aniso_U_12
N1 0.0432(9) 0.0488(11) 0.0433(9) 0.0040(7) 0.0021(7) -0.0108(7)
N2 0.0391(9) 0.0611(11) 0.0319(8) -0.0037(7) -0.0014(6) -0.0014(7)
O3 0.0562(9) 0.0726(11) 0.0401(8) -0.0067(7) -0.0010(6) 0.0103(7)
O1 0.0895(15) 0.0741(14) 0.1030(16) 0.0332(12) 0.0150(12) 0.0169(12)
C10 0.0365(9) 0.0435(11) 0.0348(9) 0.0045(8) -0.0009(7) -0.0021(8)
O2 0.0917(15) 0.1041(17) 0.0764(12) 0.0122(11) -0.0284(11) 0.0370(12)
C19 0.0679(15) 0.0758(17) 0.0506(13) -0.0013(12) 0.0107(11) 0.0215(13)
C20 0.0492(13) 0.101(2) 0.0511(13) 0.0082(13) 0.0078(10) 0.0203(13)
C21 0.0393(11) 0.0848(17) 0.0429(11) 0.0047(11) 0.0057(9) 0.0015(10)
C16 0.0392(10) 0.0576(13) 0.0327(9) 0.0068(8) 0.0043(7) -0.0021(9)
C22 0.0372(10) 0.0443(11) 0.0350(10) -0.0042(8) -0.0021(7) -0.0026(8)
C4 0.0353(9) 0.0474(11) 0.0289(9) -0.0044(8) 0.0010(7) 0.0033(8)
C3 0.0418(11) 0.0569(14) 0.0483(12) 0.0079(10) -0.0073(8) -0.0021(9)
C2 0.0575(13) 0.0574(14) 0.0530(12) 0.0103(10) -0.0006(10) -0.0046(10)
C1 0.0504(11) 0.0593(13) 0.0327(10) 0.0023(9) 0.0037(8) 0.0183(10)
N3 0.0665(13) 0.0751(16) 0.0500(11) 0.0114(10) 0.0109(9) 0.0265(11)
C17 0.0391(10) 0.0538(12) 0.0326(9) 0.0032(8) 0.0053(7) 0.0005(8)
C11 0.0392(11) 0.0637(14) 0.0406(10) 0.0017(9) -0.0063(8) -0.0002(9)
C13 0.0348(10) 0.0582(13) 0.0487(11) 0.0018(9) -0.0028(8) -0.0014(9)
C15 0.0580(14) 0.0671(17) 0.0779(17) 0.0073(13) 0.0060(12) -0.0105(12)
C14 0.0393(12) 0.096(2) 0.0711(16) -0.0016(14) -0.0084(11) 0.0060(12)
C12 0.0383(10) 0.0568(14) 0.0554(12) -0.0011(10) 0.0008(9) 0.0063(9)
C8 0.0441(10) 0.0439(11) 0.0378(10) 0.0044(8) -0.0010(8) 0.0028(8)
C9 0.0354(9) 0.0420(11) 0.0337(9) 0.0039(8) -0.0034(7) 0.0008(7)
C6 0.0377(10) 0.0690(15) 0.0410(11) -0.0047(10) -0.0051(8) 0.0129(10)
C5 0.0389(10) 0.0561(13) 0.0448(11) -0.0047(9) -0.0037(8) 0.0003(9)
C18 0.0565(13) 0.0625(14) 0.0404(11) -0.0005(10) 0.0066(9) 0.0026(10)

loop_
_atom_type_symbol
_atom_type_description
_atom_type_scat_dispersion_real
_atom_type_scat_dispersion_imag
_atom_type_scat_source
C C 0.0033 0.0016 'International Tables Vol C Tables 4.2.6.8 and 6.1.1.4'
H H 0.0000 0.0000 'International Tables Vol C Tables 4.2.6.8 and 6.1.1.4'
N N 0.0061 0.0033 'International Tables Vol C Tables 4.2.6.8 and 6.1.1.4'
O O 0.0106 0.0060 'International Tables Vol C Tables 4.2.6.8 and 6.1.1.4'

loop_
_geom_angle_atom_site_label_1
_geom_angle_atom_site_label_2
_geom_angle_atom_site_label_3
_geom_angle
C16 N1 C22 115.43(16)
C16 N1 H21 122.3
C22 N1 H21 122.3
C10 N2 C17 132.12(16)
C10 N2 H1 113.9
C17 N2 H1 113.9
N2 C10 C9 126.49(17)
N2 C10 C11 112.88(16)
C9 C10 C11 120.63(17)
C18 C19 C20 119.2(2)
C18 C19 H14 120.4
C20 C19 H14 120.4
C21 C20 C19 120.1(2)
C21 C20 H15 119.9
C19 C20 H15 119.9
C20 C21 C16 121.4(2)
C20 C21 H16 119.3
C16 C21 H16 119.3
C21 C16 C17 118.2(2)
C21 C16 N1 121.84(19)
C17 C16 N1 119.91(18)
N1 C22 C9 111.39(14)
N1 C22 C4 110.48(15)
C9 C22 C4 116.66(16)
N1 C22 H2 105.2(11)
C9 C22 H2 107.3(12)
C4 C22 H2 104.9(12)
C3 C4 C5 118.01(18)
C3 C4 C22 123.95(16)
C5 C4 C22 118.02(17)
C4 C3 C2 121.11(19)
C4 C3 H17 119.4
C2 C3 H17 119.4
C1 C2 C3 118.3(2)
C1 C2 H18 120.8
C3 C2 H18 120.8
C6 C1 C2 122.17(19)
C6 C1 N3 118.06(19)
C2 C1 N3 119.8(2)
O1 N3 O2 123.2(2)
O1 N3 C1 118.7(2)
O2 N3 C1 118.1(2)
C18 C17 C16 119.89(19)
C18 C17 N2 117.39(18)
C16 C17 N2 122.59(19)
C10 C11 C13 114.37(16)
C10 C11 H11 108.7
C13 C11 H11 108.7
C10 C11 H12 108.7
C13 C11 H12 108.7
H11 C11 H12 107.6
C15 C13 C12 109.96(19)
C15 C13 C11 111.11(19)
C12 C13 C11 107.34(16)
C15 C13 C14 109.35(19)
C12 C13 C14 109.52(19)
C11 C13 C14 109.52(18)
C13 C15 H10 109.5
C13 C15 H8 109.5
H10 C15 H8 109.5
C13 C15 H9 109.5
H10 C15 H9 109.5
H8 C15 H9 109.5
C13 C14 H6 109.5
C13 C14 H5 109.5
H6 C14 H5 109.5
C13 C14 H7 109.5
H6 C14 H7 109.5
H5 C14 H7 109.5
C8 C12 C13 114.69(17)
C8 C12 H4 108.6
C13 C12 H4 108.6
C8 C12 H3 108.6
C13 C12 H3 108.6
H4 C12 H3 107.6
O3 C8 C9 121.79(17)
O3 C8 C12 118.48(18)
C9 C8 C12 119.71(16)
C10 C9 C8 119.86(16)
C10 C9 C22 124.17(17)
C8 C9 C22 115.88(16)
C5 C6 C1 118.43(18)
C5 C6 H19 120.8
C1 C6 H19 120.8
C6 C5 C4 121.9(2)
C6 C5 H20 119.1
C4 C5 H20 119.1
C19 C18 C17 121.1(2)
C19 C18 H13 119.5
C17 C18 H13 119.5

loop_
_geom_bond_atom_site_label_1
_geom_bond_atom_site_label_2
_geom_bond_distance
N1 C16 1.402(3)
N1 C22 1.483(2)
N1 H21 0.8600
N2 C10 1.353(3)
N2 C17 1.411(2)
N2 H1 0.8600
O3 C8 1.245(2)
O1 N3 1.222(3)
C10 C9 1.381(3)
C10 C11 1.510(3)
O2 N3 1.227(3)
C19 C18 1.382(3)
C19 C20 1.384(4)
C19 H14 0.9300
C20 C21 1.372(4)
C20 H15 0.9300
C21 C16 1.394(3)
C21 H16 0.9300
C16 C17 1.398(3)
C22 C9 1.506(2)
C22 C4 1.518(3)
C22 H2 0.99(2)
C4 C3 1.377(3)
C4 C5 1.395(3)
C3 C2 1.393(3)
C3 H17 0.9300
C2 C1 1.373(3)
C2 H18 0.9300
C1 C6 1.370(3)
C1 N3 1.465(3)
C17 C18 1.382(3)
C11 C13 1.524(3)
C11 H11 0.9700
C11 H12 0.9700
C13 C15 1.522(3)
C13 C12 1.522(3)
C13 C14 1.530(3)
C15 H10 0.9600
C15 H8 0.9600
C15 H9 0.9600
C14 H6 0.9600
C14 H5 0.9600
C14 H7 0.9600
C12 C8 1.513(3)
C12 H4 0.9700
C12 H3 0.9700
C8 C9 1.433(3)
C6 C5 1.367(3)
C6 H19 0.9300
C5 H20 0.9300
C18 H13 0.9300
